data_7248845
loop_
_publ_author_name
'Streit, Tim-Niclas'
'Langwald, Jan'
'Gomila, Rosa M.'
'Frontera, Antonio'
'Malischewski, Moritz'

_publ_section_title
;
 Structural diversity of supramolecular networks formed between
 polycyanometalates and sulfur-based chalcogen bond donors
;
_journal_issue 27
_journal_name_full CrystEngComm
_journal_page_first 3627
_journal_page_last 3633
_journal_paper_doi 10.1039/D4CE00454J
_journal_volume 26
_journal_year 2024
_chemical_formula_moiety 'C4 N4 Ni, 2(C13 H8 F3 S), 2(C H2 Cl2)'
_chemical_formula_sum 'C32 H20 Cl4 F6 N4 Ni S2'
_chemical_formula_weight 839.168
_space_group_crystal_system triclinic
_space_group_IT_number 2
_space_group_name_Hall '-P 1'
_space_group_name_H-M_alt 'P -1'
_symmetry_Int_Tables_number 2
_audit_creation_date 2023-10-10
_audit_creation_method
;
Olex2 1.5
(compiled 2023.08.24 svn.re1ec1418 for OlexSys, GUI svn.r6817)
;
_audit_update_record
;
2024-05-03 deposited with the CCDC.	2024-06-10 downloaded from the CCDC.
;
_cell_angle_alpha 103.512(2)
_cell_angle_beta 103.720(2)
_cell_angle_gamma 106.570(2)
_cell_formula_units_Z 1
_cell_length_a 7.5146(3)
_cell_length_b 10.6915(5)
_cell_length_c 12.0434(5)
_cell_measurement_reflns_used 8016
_cell_measurement_temperature 105
_cell_measurement_theta_max 26.00
_cell_measurement_theta_min 2.30
_cell_volume 852.48(7)
_computing_cell_refinement 'SAINT V8.38A (Bruker, 2018)'
_computing_data_reduction 'SAINT V8.38A (Bruker, 2018)'
_computing_molecular_graphics 'Olex2 1.5 (Dolomanov et al., 2009)'
_computing_publication_material 'Olex2 1.5 (Dolomanov et al., 2009)'
_computing_structure_refinement 'olex2.refine 1.5 (Bourhis et al., 2015)'
_computing_structure_solution 'SHELXT 2014/5 (Sheldrick, 2014)'
_diffrn_ambient_temperature 105
_diffrn_measured_fraction_theta_full 0.9971
_diffrn_measured_fraction_theta_max 0.9961
_diffrn_measurement_device_type 'Bruker APEX-II CCD'
_diffrn_measurement_method '\f and \w scans'
_diffrn_radiation_type 'Mo K\a'
_diffrn_radiation_wavelength 0.71073
_diffrn_reflns_av_R_equivalents 0.0483
_diffrn_reflns_av_unetI/netI 0.0308
_diffrn_reflns_Laue_measured_fraction_full 0.9971
_diffrn_reflns_Laue_measured_fraction_max 0.9961
_diffrn_reflns_limit_h_max 9
_diffrn_reflns_limit_h_min -9
_diffrn_reflns_limit_k_max 13
_diffrn_reflns_limit_k_min -13
_diffrn_reflns_limit_l_max 14
_diffrn_reflns_limit_l_min -14
_diffrn_reflns_number 19125
_diffrn_reflns_point_group_measured_fraction_full 0.9971
_diffrn_reflns_point_group_measured_fraction_max 0.9961
_diffrn_reflns_theta_full 25.2417
_diffrn_reflns_theta_max 26.04
_diffrn_reflns_theta_min 2.30
_exptl_absorpt_coefficient_mu 1.069
_exptl_absorpt_correction_T_max 0.7453
_exptl_absorpt_correction_T_min 0.6675
_exptl_absorpt_correction_type none
_exptl_absorpt_process_details
;
SADABS-2016/2 (Bruker,2016/2) was used for absorption correction.
wR2(int) was 0.0715 before and 0.0351 after correction.
The Ratio of minimum to maximum transmission is 0.8956.
The \l/2 correction factor is Not present.
;
_exptl_crystal_colour 'clear yellowish white'
_exptl_crystal_colour_lustre clear
_exptl_crystal_colour_modifier yellowish
_exptl_crystal_colour_primary white
_exptl_crystal_density_diffrn 1.635
_exptl_crystal_description cube
_exptl_crystal_F_000 423.471
_exptl_crystal_preparation 'slow Diffusion of DCM solutions'
_exptl_crystal_recrystallization_method 'slow Diffusion of DCM solutions'
_exptl_crystal_size_max 0.1
_exptl_crystal_size_mid 0.1
_exptl_crystal_size_min 0.1
_refine_diff_density_max 0.3394
_refine_diff_density_min -0.2839
_refine_diff_density_rms 0.0710
_refine_ls_d_res_high 0.8096
_refine_ls_d_res_low 8.8502
_refine_ls_goodness_of_fit_ref 1.0287
_refine_ls_hydrogen_treatment constr
_refine_ls_matrix_type full
_refine_ls_number_constraints 19
_refine_ls_number_parameters 223
_refine_ls_number_reflns 3348
_refine_ls_number_restraints 0
_refine_ls_restrained_S_all 1.0287
_refine_ls_R_factor_all 0.0336
_refine_ls_R_factor_gt 0.0276
_refine_ls_shift/su_max -0.0001
_refine_ls_shift/su_mean 0.0000
_refine_ls_structure_factor_coef Fsqd
_refine_ls_weighting_details 'w=1/[\s^2^(Fo^2^)+(0.0229P)^2^+0.5865P] where P=(Fo^2^+2Fc^2^)/3'
_refine_ls_weighting_scheme calc
_refine_ls_wR_factor_gt 0.0637
_refine_ls_wR_factor_ref 0.0655
_reflns_Friedel_coverage 0.0
_reflns_limit_h_max 9
_reflns_limit_h_min -9
_reflns_limit_k_max 12
_reflns_limit_k_min -13
_reflns_limit_l_max 14
_reflns_limit_l_min 0
_reflns_number_gt 2912
_reflns_number_total 3348
_reflns_threshold_expression I>=2u(I)
_cod_data_source_file d4ce00454j2.cif
_cod_data_source_block P-1_first
_cod_depositor_comments 'Adding full bibliography for 7248845--7248848.cif.'
_cod_database_code 7248845
_olex2_refinement_description
;
1.a Secondary CH2 refined with riding coordinates:
 C16(H16a,H16b)
1.b Aromatic/amide H refined with riding coordinates:
 C5(H5), C15(H15), C8(H8), C9(H9), C10(H10), C11(H11), C12(H12), C13(H13)
;
_olex2_submission_special_instructions 'No special instructions were received'

loop_
_space_group_symop_id
_space_group_symop_operation_xyz
1 x,y,z
2 -x,-y,-z

loop_
_atom_site_label
_atom_site_type_symbol
_atom_site_fract_x
_atom_site_fract_y
_atom_site_fract_z
_atom_site_U_iso_or_equiv
_atom_site_adp_type
_atom_site_occupancy
_atom_site_site_symmetry_order
_atom_site_refinement_flags_posn
_atom_site_refinement_flags_adp
_atom_site_refinement_flags_occupancy
Ni1 Ni 1.0 0.5 0.5 0.01662(9) Uani 1.000000 2 S T P
S1 S 0.56021(7) 0.61058(5) 0.25356(4) 0.01671(11) Uani 1.000000 1 . . .
Cl1 Cl 0.81812(9) 1.02841(6) 0.65946(5) 0.03682(15) Uani 1.000000 1 . . .
Cl2 Cl 0.93617(9) 0.91552(6) 0.85203(5) 0.03842(15) Uani 1.000000 1 . . .
F3 F 0.23739(19) 0.60661(15) 0.30820(12) 0.0378(3) Uani 1.000000 1 . . .
F2 F 0.4996(2) 0.68656(15) 0.45926(11) 0.0432(4) Uani 1.000000 1 . . .
F1 F 0.3672(2) 0.46974(14) 0.36494(14) 0.0450(4) Uani 1.000000 1 . . .
N1 N 0.6488(3) 0.33539(18) 0.27497(16) 0.0286(4) Uani 1.000000 1 . . .
N2 N 0.9330(3) 0.75566(18) 0.46594(16) 0.0282(4) Uani 1.000000 1 . . .
C4 C 0.5504(3) 0.76725(19) 0.22999(17) 0.0174(4) Uani 1.000000 1 . . .
C5 C 0.3095(3) 0.36768(19) 0.06616(17) 0.0203(4) Uani 1.000000 1 . . .
H5 H 0.3530(3) 0.31563(19) 0.11071(17) 0.0244(5) Uiso 1.000000 1 R . .
C6 C 0.4160(3) 0.74079(19) 0.11668(17) 0.0184(4) Uani 1.000000 1 . . .
C7 C 0.3759(3) 0.50963(19) 0.11184(16) 0.0173(4) Uani 1.000000 1 . . .
C15 C 0.6686(3) 0.8978(2) 0.30964(18) 0.0214(4) Uani 1.000000 1 . . .
H15 H 0.7581(3) 0.9109(2) 0.38338(18) 0.0257(5) Uiso 1.000000 1 R . .
C2 C 0.9631(3) 0.6597(2) 0.48065(17) 0.0202(4) Uani 1.000000 1 . . .
C1 C 0.7836(3) 0.39648(19) 0.36077(18) 0.0203(4) Uani 1.000000 1 . . .
C8 C 0.1841(3) 0.5294(2) -0.06762(17) 0.0207(4) Uani 1.000000 1 . . .
H8 H 0.1421(3) 0.5814(2) -0.11285(17) 0.0249(5) Uiso 1.000000 1 R . .
C9 C 0.1147(3) 0.3863(2) -0.11540(18) 0.0233(4) Uani 1.000000 1 . . .
H9 H 0.0261(3) 0.3431(2) -0.19343(18) 0.0279(5) Uiso 1.000000 1 R . .
C10 C 0.6460(3) 1.0081(2) 0.27309(18) 0.0250(4) Uani 1.000000 1 . . .
H10 H 0.7201(3) 1.0979(2) 0.32389(18) 0.0300(5) Uiso 1.000000 1 R . .
C11 C 0.3993(3) 0.8536(2) 0.08304(18) 0.0227(4) Uani 1.000000 1 . . .
H11 H 0.3121(3) 0.8408(2) 0.00857(18) 0.0273(5) Uiso 1.000000 1 R . .
C3 C 0.4038(3) 0.5925(2) 0.35414(17) 0.0215(4) Uani 1.000000 1 . . .
C12 C 0.1740(3) 0.3063(2) -0.04992(18) 0.0231(4) Uani 1.000000 1 . . .
H12 H 0.1229(3) 0.2107(2) -0.08381(18) 0.0277(5) Uiso 1.000000 1 R . .
C13 C 0.5136(3) 0.9856(2) 0.16139(19) 0.0258(4) Uani 1.000000 1 . . .
H13 H 0.5016(3) 1.0609(2) 0.13870(19) 0.0309(5) Uiso 1.000000 1 R . .
C14 C 0.3171(3) 0.59336(19) 0.04870(16) 0.0174(4) Uani 1.000000 1 . . .
C16 C 0.7903(4) 0.8779(2) 0.70028(19) 0.0335(5) Uani 1.000000 1 . . .
H16a H 0.6534(4) 0.8326(2) 0.69073(19) 0.0402(6) Uiso 1.000000 1 R . .
H16b H 0.8280(4) 0.8151(2) 0.64667(19) 0.0402(6) Uiso 1.000000 1 R . .

loop_
_atom_site_aniso_label
_atom_site_aniso_U_11
_atom_site_aniso_U_22
_atom_site_aniso_U_33
_atom_site_aniso_U_12
_atom_site_aniso_U_13
_atom_site_aniso_U_23
Ni1 0.01732(18) 0.01513(18) 0.01500(18) 0.00530(13) 0.00216(13) 0.00440(13)
S1 0.0171(2) 0.0171(2) 0.0134(2) 0.00540(18) 0.00218(18) 0.00404(18)
Cl1 0.0397(3) 0.0358(3) 0.0260(3) 0.0039(2) 0.0078(2) 0.0090(2)
Cl2 0.0441(3) 0.0327(3) 0.0260(3) 0.0012(2) 0.0060(2) 0.0086(2)
F3 0.0272(7) 0.0700(10) 0.0313(7) 0.0272(7) 0.0148(6) 0.0264(7)
F2 0.0352(8) 0.0588(9) 0.0173(6) 0.0032(7) 0.0089(6) -0.0039(6)
F1 0.0641(10) 0.0398(8) 0.0570(10) 0.0251(7) 0.0410(8) 0.0325(7)
N1 0.0296(10) 0.0217(9) 0.0267(10) 0.0063(8) -0.0016(8) 0.0086(8)
N2 0.0330(10) 0.0222(9) 0.0249(9) 0.0108(8) 0.0024(8) 0.0056(7)
C4 0.0188(9) 0.0180(9) 0.0173(9) 0.0085(8) 0.0056(8) 0.0069(7)
C5 0.0195(10) 0.0184(10) 0.0209(10) 0.0054(8) 0.0050(8) 0.0058(8)
C6 0.0190(10) 0.0209(10) 0.0170(9) 0.0087(8) 0.0074(8) 0.0059(8)
C7 0.0147(9) 0.0213(10) 0.0125(9) 0.0050(7) 0.0020(7) 0.0035(7)
C15 0.0223(10) 0.0214(10) 0.0184(10) 0.0077(8) 0.0050(8) 0.0044(8)
C2 0.0203(10) 0.0206(10) 0.0143(9) 0.0049(8) 0.0006(8) 0.0040(8)
C1 0.0241(10) 0.0172(9) 0.0213(10) 0.0091(8) 0.0060(9) 0.0085(8)
C8 0.0185(10) 0.0267(10) 0.0160(9) 0.0079(8) 0.0051(8) 0.0059(8)
C9 0.0163(9) 0.0298(11) 0.0167(10) 0.0054(8) 0.0022(8) 0.0019(8)
C10 0.0271(11) 0.0190(10) 0.0255(11) 0.0068(8) 0.0082(9) 0.0034(8)
C11 0.0245(10) 0.0275(11) 0.0190(10) 0.0113(8) 0.0073(8) 0.0099(8)
C3 0.0206(10) 0.0275(11) 0.0169(10) 0.0091(8) 0.0053(8) 0.0084(8)
C12 0.0191(10) 0.0182(10) 0.0228(10) 0.0025(8) 0.0028(8) -0.0004(8)
C13 0.0317(11) 0.0219(10) 0.0288(11) 0.0115(9) 0.0121(9) 0.0125(9)
C14 0.0158(9) 0.0214(10) 0.0156(9) 0.0068(7) 0.0068(7) 0.0053(8)
C16 0.0392(13) 0.0273(12) 0.0220(11) 0.0007(10) 0.0096(10) 0.0010(9)

loop_
_atom_type_symbol
_atom_type_scat_dispersion_real
_atom_type_scat_dispersion_imag
_atom_type_scat_Cromer_Mann_a1
_atom_type_scat_Cromer_Mann_a2
_atom_type_scat_Cromer_Mann_a3
_atom_type_scat_Cromer_Mann_a4
_atom_type_scat_Cromer_Mann_b1
_atom_type_scat_Cromer_Mann_b2
_atom_type_scat_Cromer_Mann_b3
_atom_type_scat_Cromer_Mann_b4
_atom_type_scat_Cromer_Mann_c
_atom_type_scat_source
_atom_type_scat_dispersion_source
C 0.00313 0.00162 2.31000 1.02000 1.58860 0.86500 20.84390 10.20750 0.56870 51.65120 0.21560 'International Tables Volume C Table 6.1.1.4 (pp. 500-502)' 'Brennan, Cowan, Rev. Sci. Instrum., 1992, 63, 850'
Cl 0.14908 0.15974 11.46040 7.19640 6.25560 1.64550 0.01040 1.16620 18.51940 47.77840 -9.55740 'International Tables Volume C Table 6.1.1.4 (pp. 500-502)' 'Brennan, Cowan, Rev. Sci. Instrum., 1992, 63, 850'
F 0.01756 0.01033 3.53920 2.64120 1.51700 1.02430 10.28250 4.29440 0.26150 26.14760 0.27760 'International Tables Volume C Table 6.1.1.4 (pp. 500-502)' 'Brennan, Cowan, Rev. Sci. Instrum., 1992, 63, 850'
H 0.00000 0.00000 0.49300 0.32291 0.14019 0.04081 10.51090 26.12570 3.14236 57.79970 0.00304 'International Tables Volume C Table 6.1.1.4 (pp. 500-502)' 'Brennan, Cowan, Rev. Sci. Instrum., 1992, 63, 850'
N 0.00612 0.00332 12.21260 3.13220 2.01250 1.16630 0.00570 9.89330 28.99750 0.58260 -11.52900 'International Tables Volume C Table 6.1.1.4 (pp. 500-502)' 'Brennan, Cowan, Rev. Sci. Instrum., 1992, 63, 850'
Ni 0.34081 1.11732 12.83760 7.29200 4.44380 2.38000 3.87850 0.25650 12.17630 66.34210 1.03410 'International Tables Volume C Table 6.1.1.4 (pp. 500-502)' 'Brennan, Cowan, Rev. Sci. Instrum., 1992, 63, 850'
S 0.12485 0.12449 6.90530 5.20340 1.43790 1.58630 1.46790 22.21510 0.25360 56.17200 0.86690 'International Tables Volume C Table 6.1.1.4 (pp. 500-502)' 'Brennan, Cowan, Rev. Sci. Instrum., 1992, 63, 850'

loop_
_geom_angle_atom_site_label_1
_geom_angle_atom_site_label_2
_geom_angle_atom_site_label_3
_geom_angle
_geom_angle_site_symmetry_1
_geom_angle_site_symmetry_3
_geom_angle_publ_flag
C2 Ni1 C2 180.0 . 2_766 ?
C1 Ni1 C2 91.07(8) . 2_766 ?
C1 Ni1 C2 88.93(8) . . ?
C1 Ni1 C2 88.93(8) 2_766 2_766 ?
C1 Ni1 C2 91.07(8) 2_766 . ?
C1 Ni1 C1 180.0 . 2_766 ?
C7 S1 C4 91.97(9) . . ?
C3 S1 C4 99.76(9) . . ?
C3 S1 C7 98.91(9) . . ?
C6 C4 S1 110.82(14) . . ?
C15 C4 S1 124.51(15) . . ?
C15 C4 C6 124.55(18) . . ?
C7 C5 H5 121.67(11) . . ?
C12 C5 H5 121.67(12) . . ?
C12 C5 C7 116.66(18) . . ?
C11 C6 C4 117.42(17) . . ?
C14 C6 C4 113.12(16) . . ?
C14 C6 C11 129.43(18) . . ?
C5 C7 S1 124.48(15) . . ?
C14 C7 S1 111.15(14) . . ?
C14 C7 C5 124.22(17) . . ?
H15 C15 C4 121.88(11) . . ?
C10 C15 C4 116.23(18) . . ?
C10 C15 H15 121.88(12) . . ?
N2 C2 Ni1 177.41(17) . 2_766 ?
N1 C1 Ni1 178.34(18) . 2_766 ?
C9 C8 H8 120.56(12) . . ?
C14 C8 H8 120.56(11) . . ?
C14 C8 C9 118.89(18) . . ?
H9 C9 C8 119.10(12) . . ?
C12 C9 C8 121.81(18) . . ?
C12 C9 H9 119.10(11) . . ?
H10 C10 C15 119.64(12) . . ?
C13 C10 C15 120.72(19) . . ?
C13 C10 H10 119.64(12) . . ?
H11 C11 C6 120.29(11) . . ?
C13 C11 C6 119.42(18) . . ?
C13 C11 H11 120.29(12) . . ?
F3 C3 S1 111.17(13) . . ?
F2 C3 S1 108.76(13) . . ?
F2 C3 F3 109.42(17) . . ?
F1 C3 S1 108.33(13) . . ?
F1 C3 F3 108.93(17) . . ?
F1 C3 F2 110.22(17) . . ?
C9 C12 C5 120.54(18) . . ?
H12 C12 C5 119.73(12) . . ?
H12 C12 C9 119.73(11) . . ?
C11 C13 C10 121.65(19) . . ?
H13 C13 C10 119.18(12) . . ?
H13 C13 C11 119.18(12) . . ?
C7 C14 C6 112.88(16) . . ?
C8 C14 C6 129.19(18) . . ?
C8 C14 C7 117.87(17) . . ?
Cl2 C16 Cl1 111.64(12) . . ?
H16a C16 Cl1 109.29(8) . . ?
H16a C16 Cl2 109.29(8) . . ?
H16b C16 Cl1 109.29(8) . . ?
H16b C16 Cl2 109.29(8) . . ?
H16b C16 H16a 108.0 . . ?

loop_
_geom_bond_atom_site_label_1
_geom_bond_atom_site_label_2
_geom_bond_distance
_geom_bond_site_symmetry_2
_geom_bond_publ_flag
Ni1 C2 1.864(2) 2_766 ?
Ni1 C2 1.864(2) . ?
Ni1 C1 1.869(2) 2_766 ?
Ni1 C1 1.869(2) . ?
S1 C4 1.7818(19) . ?
S1 C7 1.7780(18) . ?
S1 C3 1.882(2) . ?
Cl1 C16 1.761(2) . ?
Cl2 C16 1.777(2) . ?
F3 C3 1.308(2) . ?
F2 C3 1.301(2) . ?
F1 C3 1.306(2) . ?
N1 C1 1.154(3) . ?
N2 C2 1.154(3) . ?
C4 C6 1.402(3) . ?
C4 C15 1.386(3) . ?
C5 H5 0.9300 . ?
C5 C7 1.379(3) . ?
C5 C12 1.392(3) . ?
C6 C11 1.388(3) . ?
C6 C14 1.465(3) . ?
C7 C14 1.400(3) . ?
C15 H15 0.9300 . ?
C15 C10 1.391(3) . ?
C8 H8 0.9300 . ?
C8 C9 1.391(3) . ?
C8 C14 1.388(3) . ?
C9 H9 0.9300 . ?
C9 C12 1.385(3) . ?
C10 H10 0.9300 . ?
C10 C13 1.391(3) . ?
C11 H11 0.9300 . ?
C11 C13 1.386(3) . ?
C12 H12 0.9300 . ?
C13 H13 0.9300 . ?
C16 H16a 0.9700 . ?
C16 H16b 0.9700 . ?

loop_
_geom_torsion_atom_site_label_1
_geom_torsion_atom_site_label_2
_geom_torsion_atom_site_label_3
_geom_torsion_atom_site_label_4
_geom_torsion
_geom_torsion_site_symmetry_1
_geom_torsion_site_symmetry_2
_geom_torsion_site_symmetry_3
_geom_torsion_site_symmetry_4
_geom_torsion_publ_flag
S1 C4 C6 C11 -176.96(13) . . . . ?
S1 C4 C6 C14 1.02(15) . . . . ?
S1 C4 C15 C10 177.09(17) . . . . ?
S1 C7 C5 C12 -175.74(16) . . . . ?
S1 C7 C14 C6 -2.13(15) . . . . ?
S1 C7 C14 C8 175.35(13) . . . . ?
C4 C6 C11 C13 -0.1(2) . . . . ?
C4 C6 C14 C7 0.72(18) . . . . ?
C4 C6 C14 C8 -176.40(16) . . . . ?
C4 C15 C10 C13 -1.2(2) . . . . ?
C5 C7 C14 C6 -177.81(19) . . . . ?
C5 C7 C14 C8 -0.3(2) . . . . ?
C5 C12 C9 C8 -1.3(2) . . . . ?
C6 C11 C13 C10 0.3(2) . . . . ?
C6 C14 C8 C9 177.5(2) . . . . ?
C7 C14 C8 C9 0.5(2) . . . . ?
C15 C10 C13 C11 0.4(2) . . . . ?
